data_9005788
loop_
_publ_author_name
'Speer, D.'
'Salje, E.'

_publ_section_title
;
 Phase transitions in langbeinites I: Crystal chemistry
 and structures of K-double sulfates of the langbeinite
 type M2++K2(SO4)3, M++=Mg,Ni,Co,Zn,Ca
 Sample: K2Ca2(SO4)3, T = 260 C
;
_journal_name_full 'Physics and Chemistry of Minerals'
_journal_page_first 17
_journal_page_last 24
_journal_paper_doi 10.1007/BF00307309
_journal_volume 13
_journal_year 1986
_chemical_formula_sum 'Ca2 K2 O12 S3'
_chemical_name_mineral Langbeinite
_space_group_IT_number 198
_symmetry_space_group_name_Hall 'P 2ac 2ab 3'
_symmetry_space_group_name_H-M 'P 21 3'
_cell_angle_alpha 90
_cell_angle_beta 90
_cell_angle_gamma 90
_cell_length_a 10.4289
_cell_length_b 10.4289
_cell_length_c 10.4289
_cell_formula_units_Z 4
_cell_volume 1134.268
_database_code_amcsd 0007370
_diffrn_ambient_temperature 533.15
_exptl_crystal_density_diffrn 2.615
_cod_original_cell_volume 1134.267
_cod_original_formula_sum 'K2 Ca2 S3 O12'
_cod_database_code 9005788
_amcsd_formula_title K2Ca2(SO4)3

loop_
_space_group_symop_operation_xyz
x,y,z
1/2-z,-x,1/2+y
-z,1/2+x,1/2-y
1/2+z,1/2-x,-y
z,x,y
1/2+y,1/2-z,-x
1/2-y,-z,1/2+x
-y,1/2+z,1/2-x
y,z,x
-x,1/2+y,1/2-z
1/2+x,1/2-y,-z
1/2-x,-y,1/2+z

loop_
_atom_site_label
_atom_site_fract_x
_atom_site_fract_y
_atom_site_fract_z
K1 0.81580 0.81580 0.81580
K2 0.05200 0.05200 0.05200
Ca1 0.33010 0.33010 0.33010
Ca2 0.58850 0.58850 0.58850
S1 0.22810 0.37460 0.00950
O1 0.31590 0.28050 0.95840
O2 0.10080 0.32240 0.00880
O3 0.23340 0.48440 0.92730
O4 0.26520 0.41560 0.13520

loop_
_cod_related_entry_id
_cod_related_entry_database
_cod_related_entry_code
1 AMCSD 0007370
